data_4070700
loop_
_publ_author_name
'Herrmann, Heike'
'Lloret Fillol, Julio'
'Wadepohl, Hubert'
'Gade, Lutz H.'

_publ_section_title
;
 A Zirconium (1-Pyridinio)imido Complex: Facile N&#x2212;N Bond Cleavage
 and N&#x2212;C Bond Formation
;
_journal_issue 2
_journal_name_full Organometallics
_journal_page_first 172
_journal_paper_doi 10.1021/om700955p
_journal_volume 27
_journal_year 2008
_chemical_formula_sum 'C38.5 H58 F3 N5 O4 S Si2 Zr'
_chemical_formula_weight 891.36
_space_group_IT_number 2
_symmetry_cell_setting triclinic
_symmetry_Int_Tables_number 2
_symmetry_space_group_name_Hall '-P 1'
_symmetry_space_group_name_H-M 'P -1'
_atom_sites_solution_hydrogens geom
_atom_sites_solution_primary direct
_atom_sites_solution_secondary difmap
_audit_block_code ga_hh25
_audit_creation_method SHELXL-97
_cell_angle_alpha 92.1600(10)
_cell_angle_beta 103.4830(10)
_cell_angle_gamma 110.4440(10)
_cell_formula_units_Z 2
_cell_length_a 9.9979(6)
_cell_length_b 13.3201(9)
_cell_length_c 18.5380(11)
_cell_measurement_temperature 100(2)
_cell_volume 2230.2(2)
_computing_cell_refinement 'SAINT (Bruker AXS, 1997-2006)'
_computing_data_collection 'SMART (Bruker AXS, 1997-2003)'
_computing_data_reduction 'SAINT (Bruker AXS, 1997-2006)'
_computing_molecular_graphics 'PLATON (Spek, 1980-2005)'
_computing_publication_material 'SHELXL-97 (Sheldrick, 1997)'
_computing_structure_refinement 'SHELXL-97 (Sheldrick, 1997)'
_computing_structure_solution 'DIRDIF (Beurskens, 1999)'
_diffrn_ambient_temperature 100(2)
_diffrn_measured_fraction_theta_full 0.998
_diffrn_measured_fraction_theta_max 0.998
_diffrn_measurement_device_type 'CCD area detector (Bruker AXS Smart 1000)'
_diffrn_measurement_method '\f- and \w-scans'
_diffrn_radiation_monochromator graphite
_diffrn_radiation_probe x-ray
_diffrn_radiation_type MoK\a
_diffrn_radiation_wavelength 0.71073
_diffrn_reflns_av_R_equivalents 0.0499
_diffrn_reflns_av_sigmaI/netI 0.0434
_diffrn_reflns_limit_h_max 13
_diffrn_reflns_limit_h_min -14
_diffrn_reflns_limit_k_max 18
_diffrn_reflns_limit_k_min -18
_diffrn_reflns_limit_l_max 26
_diffrn_reflns_limit_l_min 0
_diffrn_reflns_number 52847
_diffrn_reflns_theta_full 30.03
_diffrn_reflns_theta_max 30.03
_diffrn_reflns_theta_min 2.12
_diffrn_source 'fine-focus sealed tube'
_exptl_absorpt_coefficient_mu 0.402
_exptl_absorpt_correction_T_max 0.7464
_exptl_absorpt_correction_T_min 0.6945
_exptl_absorpt_correction_type multi-scan
_exptl_absorpt_process_details 'SADABS (Bruker AXS, 2004-2007)'
_exptl_crystal_colour colourless
_exptl_crystal_density_diffrn 1.327
_exptl_crystal_density_method 'not measured'
_exptl_crystal_description needle
_exptl_crystal_F_000 934
_exptl_crystal_size_max 0.30
_exptl_crystal_size_mid 0.10
_exptl_crystal_size_min 0.05
_refine_diff_density_max 1.565
_refine_diff_density_min -0.541
_refine_diff_density_rms 0.087
_refine_ls_abs_structure_details 'Flack H D (1983), Acta Cryst. A39, 876-881'
_refine_ls_extinction_method none
_refine_ls_goodness_of_fit_ref 1.073
_refine_ls_hydrogen_treatment constr
_refine_ls_matrix_type full
_refine_ls_number_parameters 509
_refine_ls_number_reflns 13011
_refine_ls_number_restraints 10
_refine_ls_restrained_S_all 1.073
_refine_ls_R_factor_all 0.0548
_refine_ls_R_factor_gt 0.0393
_refine_ls_shift/su_max 0.001
_refine_ls_shift/su_mean 0.000
_refine_ls_structure_factor_coef Fsqd
_refine_ls_weighting_details 'calc w=1/[\s^2^(Fo^2^)+(0.0510P)^2^+1.0288P] where P=(Fo^2^+2Fc^2^)/3'
_refine_ls_weighting_scheme calc
_refine_ls_wR_factor_gt 0.0972
_refine_ls_wR_factor_ref 0.1052
_reflns_number_gt 10278
_reflns_number_total 13011
_reflns_threshold_expression >2sigma(I)
_cod_data_source_file om700955p-file002.cif
_cod_data_source_block complex_5
_cod_original_formula_sum 'C38.50 H58 F3 N5 O4 S Si2 Zr'
_cod_database_code 4070700
_audit_block_refno 623

loop_
_symmetry_equiv_pos_as_xyz
'x, y, z'
'-x, -y, -z'

loop_
_atom_site_label
_atom_site_type_symbol
_atom_site_fract_x
_atom_site_fract_y
_atom_site_fract_z
_atom_site_U_iso_or_equiv
_atom_site_adp_type
_atom_site_occupancy
_atom_site_symmetry_multiplicity
_atom_site_calc_flag
_atom_site_refinement_flags
C1 C 0.3323(2) 0.27399(15) 0.39005(10) 0.0148(3) Uani 1 1 d .
H1A H 0.2967 0.2075 0.4135 0.018 Uiso 1 1 calc R
H1B H 0.4055 0.3311 0.4301 0.018 Uiso 1 1 calc R
C2 C 0.41376(19) 0.25208(14) 0.33319(10) 0.0137(3) Uani 1 1 d .
C3 C 0.3154(2) 0.15358(15) 0.27316(10) 0.0161(3) Uani 1 1 d .
H3A H 0.3719 0.1484 0.2368 0.019 Uiso 1 1 calc R
H3B H 0.2978 0.0875 0.2981 0.019 Uiso 1 1 calc R
C4 C 0.5382(2) 0.21980(16) 0.37871(11) 0.0180(4) Uani 1 1 d .
H4A H 0.5914 0.2016 0.3452 0.027 Uiso 1 1 calc R
H4B H 0.4957 0.1570 0.4033 0.027 Uiso 1 1 calc R
H4C H 0.6069 0.2803 0.4166 0.027 Uiso 1 1 calc R
C5 C 0.4742(2) 0.35105(14) 0.29567(10) 0.0141(3) Uani 1 1 d .
C6 C 0.6244(2) 0.40689(16) 0.30413(11) 0.0187(4) Uani 1 1 d .
H6 H 0.6950 0.3836 0.3352 0.022 Uiso 1 1 calc R
C7 C 0.6715(2) 0.49620(17) 0.26755(11) 0.0213(4) Uani 1 1 d .
H7 H 0.7741 0.5347 0.2734 0.026 Uiso 1 1 calc R
C8 C 0.5671(2) 0.52844(16) 0.22239(11) 0.0195(4) Uani 1 1 d .
H8 H 0.5963 0.5894 0.1965 0.023 Uiso 1 1 calc R
C9 C 0.4195(2) 0.47021(15) 0.21568(10) 0.0165(3) Uani 1 1 d .
H9 H 0.3477 0.4923 0.1846 0.020 Uiso 1 1 calc R
C10 C -0.0269(2) 0.37886(16) 0.38883(11) 0.0197(4) Uani 1 1 d .
H10A H -0.0221 0.4135 0.3433 0.030 Uiso 1 1 calc R
H10B H -0.0482 0.4230 0.4248 0.030 Uiso 1 1 calc R
H10C H -0.1054 0.3070 0.3764 0.030 Uiso 1 1 calc R
C11 C 0.2946(2) 0.50284(16) 0.47090(12) 0.0232(4) Uani 1 1 d .
H11A H 0.3879 0.4964 0.4971 0.035 Uiso 1 1 calc R
H11B H 0.2590 0.5369 0.5062 0.035 Uiso 1 1 calc R
H11C H 0.3109 0.5473 0.4305 0.035 Uiso 1 1 calc R
C12 C 0.1298(2) 0.28008(16) 0.51030(11) 0.0201(4) Uani 1 1 d .
C13 C 0.0404(3) 0.31876(19) 0.55492(12) 0.0281(5) Uani 1 1 d .
H13A H -0.0598 0.3027 0.5233 0.042 Uiso 1 1 calc R
H13B H 0.0892 0.3968 0.5705 0.042 Uiso 1 1 calc R
H13C H 0.0351 0.2813 0.5992 0.042 Uiso 1 1 calc R
C14 C 0.2767(3) 0.29126(19) 0.56514(12) 0.0278(5) Uani 1 1 d .
H14A H 0.2569 0.2473 0.6054 0.042 Uiso 1 1 calc R
H14B H 0.3313 0.3672 0.5864 0.042 Uiso 1 1 calc R
H14C H 0.3358 0.2664 0.5386 0.042 Uiso 1 1 calc R
C15 C 0.0421(3) 0.16041(17) 0.47857(13) 0.0285(5) Uani 1 1 d .
H15A H 0.0985 0.1343 0.4509 0.043 Uiso 1 1 calc R
H15B H -0.0533 0.1529 0.4449 0.043 Uiso 1 1 calc R
H15C H 0.0252 0.1177 0.5198 0.043 Uiso 1 1 calc R
C16 C -0.0838(2) 0.04133(17) 0.09599(11) 0.0247(4) Uani 1 1 d .
H16A H -0.1371 0.0833 0.1125 0.037 Uiso 1 1 calc R
H16B H -0.1542 -0.0305 0.0721 0.037 Uiso 1 1 calc R
H16C H -0.0323 0.0786 0.0601 0.037 Uiso 1 1 calc R
C17 C 0.1695(3) -0.03510(18) 0.14125(13) 0.0271(4) Uani 1 1 d .
H17A H 0.2318 0.0168 0.1153 0.041 Uiso 1 1 calc R
H17B H 0.1048 -0.1001 0.1062 0.041 Uiso 1 1 calc R
H17C H 0.2324 -0.0547 0.1828 0.041 Uiso 1 1 calc R
C18 C -0.0498(2) -0.06636(16) 0.23918(11) 0.0224(4) Uani 1 1 d .
C19 C -0.1652(3) -0.0277(2) 0.25982(14) 0.0317(5) Uani 1 1 d .
H19A H -0.2342 -0.0230 0.2140 0.048 Uiso 1 1 calc R
H19B H -0.1154 0.0437 0.2898 0.048 Uiso 1 1 calc R
H19C H -0.2200 -0.0791 0.2888 0.048 Uiso 1 1 calc R
C20 C 0.0562(3) -0.07090(18) 0.31242(12) 0.0284(5) Uani 1 1 d .
H20A H 0.0014 -0.1241 0.3404 0.043 Uiso 1 1 calc R
H20B H 0.1004 0.0004 0.3425 0.043 Uiso 1 1 calc R
H20C H 0.1345 -0.0919 0.3012 0.043 Uiso 1 1 calc R
C21 C -0.1283(3) -0.18140(18) 0.19684(15) 0.0363(6) Uani 1 1 d .
H21A H -0.1816 -0.2292 0.2281 0.055 Uiso 1 1 calc R
H21B H -0.0548 -0.2078 0.1851 0.055 Uiso 1 1 calc R
H21C H -0.1985 -0.1805 0.1503 0.055 Uiso 1 1 calc R
C22 C -0.2367(2) 0.19475(17) 0.22040(11) 0.0210(4) Uani 1 1 d .
C23 C -0.0104(2) 0.33335(17) 0.07494(11) 0.0216(4) Uani 1 1 d .
H23 H -0.0807 0.3429 0.0985 0.026 Uiso 1 1 calc R
C24 C -0.0241(2) 0.34918(17) 0.00051(12) 0.0249(4) Uani 1 1 d .
H24 H -0.1019 0.3695 -0.0262 0.030 Uiso 1 1 calc R
C25 C 0.0774(3) 0.33485(17) -0.03408(12) 0.0267(4) Uani 1 1 d .
H25 H 0.0716 0.3466 -0.0848 0.032 Uiso 1 1 calc R
C26 C 0.1877(2) 0.30308(17) 0.00631(11) 0.0245(4) Uani 1 1 d .
H26 H 0.2578 0.2914 -0.0165 0.029 Uiso 1 1 calc R
C27 C 0.1940(2) 0.28868(16) 0.07999(11) 0.0199(4) Uani 1 1 d .
H27 H 0.2693 0.2662 0.1073 0.024 Uiso 1 1 calc R
C28 C 0.2267(3) 0.66335(17) 0.28509(13) 0.0284(5) Uani 1 1 d .
C51 C 0.4555(3) 0.7940(2) 0.03347(16) 0.0440(7) Uani 1 1 d D
C52 C 0.4533(3) 0.7865(2) -0.04349(15) 0.0408(6) Uani 1 1 d D
H52 H 0.4735 0.8495 -0.0679 0.049 Uiso 1 1 calc R
C53 C 0.4217(3) 0.6871(2) -0.08263(14) 0.0336(5) Uani 1 1 d D
H53 H 0.4198 0.6810 -0.1341 0.040 Uiso 1 1 calc R
C54 C 0.3928(3) 0.5967(2) -0.04611(15) 0.0402(6) Uani 1 1 d D
H54 H 0.3682 0.5278 -0.0730 0.048 Uiso 1 1 calc R
C55 C 0.3991(3) 0.6052(3) 0.02898(16) 0.0499(7) Uani 1 1 d D
H55 H 0.3816 0.5426 0.0538 0.060 Uiso 1 1 calc R
C56 C 0.4300(3) 0.7023(3) 0.06750(16) 0.0447(7) Uani 1 1 d D
H56 H 0.4342 0.7070 0.1193 0.054 Uiso 1 1 calc R
C57 C 0.4777(4) 0.8995(3) 0.07519(19) 0.0549(8) Uani 1 1 d D
H57A H 0.3926 0.9201 0.0551 0.082 Uiso 1 1 calc R
H57B H 0.5679 0.9553 0.0694 0.082 Uiso 1 1 calc R
H57C H 0.4872 0.8921 0.1284 0.082 Uiso 1 1 calc R
C61 C 0.4314(5) 0.0274(3) 0.5480(2) 0.0682(11) Uani 1 1 d D
H61 H 0.3824 0.0463 0.5814 0.082 Uiso 0.50 1 d PR
C62 C 0.3509(4) -0.0411(3) 0.4831(2) 0.0647(11) Uani 1 1 d D
H62 H 0.2460 -0.0694 0.4722 0.078 Uiso 1 1 calc R
C63 C 0.5843(5) 0.0687(3) 0.5644(2) 0.0739(13) Uani 1 1 d D
H63 H 0.6416 0.1161 0.6092 0.089 Uiso 1 1 calc R
C64 C 0.3697(8) 0.0484(5) 0.5994(4) 0.0516(16) Uani 0.50 1 d PD
H64A H 0.2704 0.0464 0.5752 0.077 Uiso 0.50 1 calc PR
H64B H 0.4303 0.1204 0.6270 0.077 Uiso 0.50 1 calc PR
H64C H 0.3627 -0.0058 0.6340 0.077 Uiso 0.50 1 calc PR
F1 F 0.1775(2) 0.65902(13) 0.34610(8) 0.0435(4) Uani 1 1 d .
F2 F 0.36261(16) 0.66316(12) 0.30457(9) 0.0388(3) Uani 1 1 d .
F3 F 0.2334(2) 0.75656(11) 0.25931(9) 0.0479(4) Uani 1 1 d .
N1 N 0.20560(17) 0.30718(12) 0.36113(8) 0.0142(3) Uani 1 1 d .
N2 N 0.16937(17) 0.15342(12) 0.23066(9) 0.0155(3) Uani 1 1 d .
N3 N 0.37275(17) 0.38321(12) 0.25126(8) 0.0142(3) Uani 1 1 d .
N4 N -0.11049(18) 0.23258(14) 0.22187(9) 0.0203(3) Uani 1 1 d .
N5 N 0.09813(18) 0.30506(13) 0.11527(9) 0.0181(3) Uani 1 1 d .
O1 O -0.36411(18) 0.15533(15) 0.21844(10) 0.0374(4) Uani 1 1 d .
O2 O 0.12528(15) 0.45843(11) 0.24787(8) 0.0185(3) Uani 1 1 d .
O3 O 0.16683(17) 0.57282(12) 0.15038(8) 0.0235(3) Uani 1 1 d .
O4 O -0.03881(18) 0.55420(14) 0.20494(10) 0.0326(4) Uani 1 1 d .
S S 0.10491(5) 0.55123(4) 0.21296(3) 0.01840(10) Uani 1 1 d .
Si1 Si 0.15410(5) 0.36575(4) 0.43070(3) 0.01340(10) Uani 1 1 d .
Si2 Si 0.05382(6) 0.02740(4) 0.17847(3) 0.01716(11) Uani 1 1 d .
Zr Zr 0.123715(19) 0.288532(14) 0.247501(9) 0.01281(5) Uani 1 1 d .

loop_
_atom_site_aniso_label
_atom_site_aniso_U_11
_atom_site_aniso_U_22
_atom_site_aniso_U_33
_atom_site_aniso_U_23
_atom_site_aniso_U_13
_atom_site_aniso_U_12
C1 0.0142(8) 0.0173(8) 0.0149(8) 0.0044(6) 0.0040(6) 0.0076(7)
C2 0.0128(8) 0.0139(8) 0.0147(8) 0.0015(6) 0.0026(6) 0.0061(6)
C3 0.0144(8) 0.0150(8) 0.0183(9) 0.0001(7) 0.0023(7) 0.0059(7)
C4 0.0155(8) 0.0205(9) 0.0199(9) 0.0047(7) 0.0029(7) 0.0096(7)
C5 0.0135(8) 0.0159(8) 0.0131(8) -0.0004(6) 0.0041(6) 0.0056(7)
C6 0.0140(8) 0.0220(9) 0.0194(9) 0.0011(7) 0.0039(7) 0.0062(7)
C7 0.0140(9) 0.0242(10) 0.0229(10) 0.0015(8) 0.0066(7) 0.0027(7)
C8 0.0181(9) 0.0187(9) 0.0204(9) 0.0028(7) 0.0088(7) 0.0030(7)
C9 0.0184(9) 0.0178(9) 0.0157(8) 0.0037(7) 0.0065(7) 0.0080(7)
C10 0.0172(9) 0.0246(10) 0.0215(9) 0.0045(7) 0.0067(7) 0.0118(8)
C11 0.0204(10) 0.0192(9) 0.0278(10) -0.0015(8) 0.0052(8) 0.0059(8)
C12 0.0266(10) 0.0214(9) 0.0179(9) 0.0061(7) 0.0107(8) 0.0118(8)
C13 0.0406(13) 0.0331(12) 0.0235(10) 0.0107(9) 0.0193(9) 0.0215(10)
C14 0.0369(12) 0.0360(12) 0.0181(9) 0.0093(8) 0.0070(9) 0.0222(10)
C15 0.0370(12) 0.0216(10) 0.0317(11) 0.0095(8) 0.0208(10) 0.0082(9)
C16 0.0236(10) 0.0255(10) 0.0177(9) 0.0002(8) 0.0004(8) 0.0037(8)
C17 0.0303(11) 0.0232(10) 0.0277(11) -0.0034(8) 0.0098(9) 0.0092(9)
C18 0.0228(10) 0.0173(9) 0.0219(10) 0.0022(7) 0.0053(8) 0.0015(8)
C19 0.0297(12) 0.0325(12) 0.0362(13) 0.0115(10) 0.0163(10) 0.0097(10)
C20 0.0336(12) 0.0229(10) 0.0250(11) 0.0086(8) 0.0059(9) 0.0066(9)
C21 0.0401(14) 0.0190(10) 0.0376(13) -0.0020(9) 0.0105(11) -0.0036(10)
C22 0.0209(10) 0.0270(10) 0.0153(9) 0.0013(7) 0.0043(7) 0.0096(8)
C23 0.0206(9) 0.0252(10) 0.0188(9) 0.0043(7) 0.0035(7) 0.0093(8)
C24 0.0288(11) 0.0228(10) 0.0193(9) 0.0042(8) -0.0012(8) 0.0097(8)
C25 0.0366(12) 0.0253(10) 0.0150(9) 0.0038(8) 0.0041(8) 0.0093(9)
C26 0.0295(11) 0.0244(10) 0.0185(9) 0.0019(8) 0.0083(8) 0.0075(9)
C27 0.0204(9) 0.0209(9) 0.0176(9) 0.0026(7) 0.0041(7) 0.0071(8)
C28 0.0421(13) 0.0199(10) 0.0289(11) 0.0056(8) 0.0128(10) 0.0161(9)
C51 0.0299(13) 0.0530(17) 0.0449(15) -0.0203(13) -0.0033(11) 0.0213(12)
C52 0.0442(15) 0.0379(14) 0.0401(14) 0.0014(11) -0.0015(12) 0.0233(12)
C53 0.0382(13) 0.0399(13) 0.0272(11) 0.0021(10) 0.0094(10) 0.0196(11)
C54 0.0423(15) 0.0382(14) 0.0354(13) 0.0045(11) 0.0118(11) 0.0082(12)
C55 0.0422(16) 0.0602(19) 0.0364(15) 0.0106(13) 0.0128(12) 0.0037(14)
C56 0.0339(14) 0.068(2) 0.0326(13) 0.0064(13) 0.0119(11) 0.0171(13)
C57 0.0560(19) 0.0503(18) 0.0537(19) -0.0100(14) 0.0091(15) 0.0190(15)
C61 0.095(3) 0.0430(18) 0.0510(19) 0.0277(15) 0.0038(19) 0.0139(18)
C62 0.064(2) 0.0469(18) 0.0481(19) 0.0222(15) -0.0134(17) -0.0057(16)
C63 0.080(3) 0.0431(18) 0.049(2) 0.0188(15) -0.0267(19) -0.0104(17)
C64 0.077(5) 0.053(4) 0.054(4) 0.021(3) 0.042(3) 0.043(3)
F1 0.0707(11) 0.0429(9) 0.0287(7) 0.0009(6) 0.0202(7) 0.0307(8)
F2 0.0321(8) 0.0324(7) 0.0421(8) -0.0041(6) 0.0005(6) 0.0070(6)
F3 0.0780(12) 0.0202(7) 0.0486(9) 0.0084(6) 0.0175(9) 0.0211(8)
N1 0.0132(7) 0.0165(7) 0.0146(7) 0.0031(6) 0.0041(6) 0.0072(6)
N2 0.0139(7) 0.0160(7) 0.0148(7) 0.0025(6) 0.0020(6) 0.0043(6)
N3 0.0141(7) 0.0153(7) 0.0138(7) 0.0029(5) 0.0045(6) 0.0056(6)
N4 0.0134(7) 0.0249(8) 0.0210(8) 0.0030(6) 0.0023(6) 0.0066(6)
N5 0.0185(8) 0.0189(8) 0.0151(7) 0.0039(6) 0.0022(6) 0.0061(6)
O1 0.0174(8) 0.0526(11) 0.0411(10) 0.0074(8) 0.0132(7) 0.0077(7)
O2 0.0213(7) 0.0191(7) 0.0186(6) 0.0071(5) 0.0071(5) 0.0098(5)
O3 0.0266(8) 0.0285(8) 0.0215(7) 0.0114(6) 0.0104(6) 0.0141(6)
O4 0.0267(8) 0.0448(10) 0.0391(9) 0.0200(8) 0.0144(7) 0.0232(8)
S 0.0200(2) 0.0209(2) 0.0199(2) 0.00874(17) 0.00806(18) 0.01185(19)
Si1 0.0130(2) 0.0143(2) 0.0139(2) 0.00240(17) 0.00343(18) 0.00617(18)
Si2 0.0185(3) 0.0155(2) 0.0145(2) -0.00025(18) 0.00312(19) 0.0038(2)
Zr 0.01120(8) 0.01500(9) 0.01222(8) 0.00346(6) 0.00253(6) 0.00502(6)

loop_
_atom_type_symbol
_atom_type_description
_atom_type_scat_dispersion_real
_atom_type_scat_dispersion_imag
_atom_type_scat_source
C C 0.0033 0.0016 'International Tables Vol C Tables 4.2.6.8 and 6.1.1.4'
H H 0.0000 0.0000 'International Tables Vol C Tables 4.2.6.8 and 6.1.1.4'
F F 0.0171 0.0103 'International Tables Vol C Tables 4.2.6.8 and 6.1.1.4'
N N 0.0061 0.0033 'International Tables Vol C Tables 4.2.6.8 and 6.1.1.4'
O O 0.0106 0.0060 'International Tables Vol C Tables 4.2.6.8 and 6.1.1.4'
S S 0.1246 0.1234 'International Tables Vol C Tables 4.2.6.8 and 6.1.1.4'
Si Si 0.0817 0.0704 'International Tables Vol C Tables 4.2.6.8 and 6.1.1.4'
Zr Zr -2.9673 0.5597 'International Tables Vol C Tables 4.2.6.8 and 6.1.1.4'

loop_
_geom_angle_atom_site_label_1
_geom_angle_atom_site_label_2
_geom_angle_atom_site_label_3
_geom_angle
_geom_angle_site_symmetry_1
N1 C1 C2 117.27(14) .
N1 C1 H1A 108.0 .
C2 C1 H1A 108.0 .
N1 C1 H1B 108.0 .
C2 C1 H1B 108.0 .
H1A C1 H1B 107.2 .
C5 C2 C4 111.53(15) .
C5 C2 C1 111.29(14) .
C4 C2 C1 105.51(14) .
C5 C2 C3 109.96(14) .
C4 C2 C3 105.50(14) .
C1 C2 C3 112.85(15) .
N2 C3 C2 116.99(14) .
N2 C3 H3A 108.1 .
C2 C3 H3A 108.1 .
N2 C3 H3B 108.1 .
C2 C3 H3B 108.1 .
H3A C3 H3B 107.3 .
C2 C4 H4A 109.5 .
C2 C4 H4B 109.5 .
H4A C4 H4B 109.5 .
C2 C4 H4C 109.5 .
H4A C4 H4C 109.5 .
H4B C4 H4C 109.5 .
N3 C5 C6 120.29(17) .
N3 C5 C2 116.16(15) .
C6 C5 C2 123.55(17) .
C7 C6 C5 120.35(18) .
C7 C6 H6 119.8 .
C5 C6 H6 119.8 .
C8 C7 C6 118.93(18) .
C8 C7 H7 120.5 .
C6 C7 H7 120.5 .
C9 C8 C7 118.50(18) .
C9 C8 H8 120.7 .
C7 C8 H8 120.7 .
N3 C9 C8 122.90(18) .
N3 C9 H9 118.6 .
C8 C9 H9 118.6 .
Si1 C10 H10A 109.5 .
Si1 C10 H10B 109.5 .
H10A C10 H10B 109.5 .
Si1 C10 H10C 109.5 .
H10A C10 H10C 109.5 .
H10B C10 H10C 109.5 .
Si1 C11 H11A 109.5 .
Si1 C11 H11B 109.5 .
H11A C11 H11B 109.5 .
Si1 C11 H11C 109.5 .
H11A C11 H11C 109.5 .
H11B C11 H11C 109.5 .
C14 C12 C15 109.45(18) .
C14 C12 C13 107.42(17) .
C15 C12 C13 108.57(17) .
C14 C12 Si1 113.34(14) .
C15 C12 Si1 110.14(14) .
C13 C12 Si1 107.77(13) .
C12 C13 H13A 109.5 .
C12 C13 H13B 109.5 .
H13A C13 H13B 109.5 .
C12 C13 H13C 109.5 .
H13A C13 H13C 109.5 .
H13B C13 H13C 109.5 .
C12 C14 H14A 109.5 .
C12 C14 H14B 109.5 .
H14A C14 H14B 109.5 .
C12 C14 H14C 109.5 .
H14A C14 H14C 109.5 .
H14B C14 H14C 109.5 .
C12 C15 H15A 109.5 .
C12 C15 H15B 109.5 .
H15A C15 H15B 109.5 .
C12 C15 H15C 109.5 .
H15A C15 H15C 109.5 .
H15B C15 H15C 109.5 .
Si2 C16 H16A 109.5 .
Si2 C16 H16B 109.5 .
H16A C16 H16B 109.5 .
Si2 C16 H16C 109.5 .
H16A C16 H16C 109.5 .
H16B C16 H16C 109.5 .
Si2 C17 H17A 109.5 .
Si2 C17 H17B 109.5 .
H17A C17 H17B 109.5 .
Si2 C17 H17C 109.5 .
H17A C17 H17C 109.5 .
H17B C17 H17C 109.5 .
C20 C18 C19 107.42(18) .
C20 C18 C21 108.19(19) .
C19 C18 C21 108.92(19) .
C20 C18 Si2 111.30(14) .
C19 C18 Si2 111.17(15) .
C21 C18 Si2 109.74(15) .
C18 C19 H19A 109.5 .
C18 C19 H19B 109.5 .
H19A C19 H19B 109.5 .
C18 C19 H19C 109.5 .
H19A C19 H19C 109.5 .
H19B C19 H19C 109.5 .
C18 C20 H20A 109.5 .
C18 C20 H20B 109.5 .
H20A C20 H20B 109.5 .
C18 C20 H20C 109.5 .
H20A C20 H20C 109.5 .
H20B C20 H20C 109.5 .
C18 C21 H21A 109.5 .
C18 C21 H21B 109.5 .
H21A C21 H21B 109.5 .
C18 C21 H21C 109.5 .
H21A C21 H21C 109.5 .
H21B C21 H21C 109.5 .
N4 C22 O1 179.1(3) .
N5 C23 C24 122.83(19) .
N5 C23 H23 118.6 .
C24 C23 H23 118.6 .
C25 C24 C23 118.8(2) .
C25 C24 H24 120.6 .
C23 C24 H24 120.6 .
C24 C25 C26 118.94(19) .
C24 C25 H25 120.5 .
C26 C25 H25 120.5 .
C27 C26 C25 118.9(2) .
C27 C26 H26 120.6 .
C25 C26 H26 120.6 .
N5 C27 C26 122.98(19) .
N5 C27 H27 118.5 .
C26 C27 H27 118.5 .
F2 C28 F1 108.16(19) .
F2 C28 F3 108.0(2) .
F1 C28 F3 108.31(18) .
F2 C28 S 111.39(14) .
F1 C28 S 111.29(17) .
F3 C28 S 109.56(16) .
C56 C51 C52 118.8(2) .
C56 C51 C57 120.8(3) .
C52 C51 C57 120.3(3) .
C53 C52 C51 119.6(3) .
C53 C52 H52 120.2 .
C51 C52 H52 120.2 .
C54 C53 C52 119.2(2) .
C54 C53 H53 120.4 .
C52 C53 H53 120.4 .
C55 C54 C53 120.7(3) .
C55 C54 H54 119.6 .
C53 C54 H54 119.6 .
C56 C55 C54 120.3(3) .
C56 C55 H55 119.9 .
C54 C55 H55 119.9 .
C55 C56 C51 121.4(3) .
C55 C56 H56 119.3 .
C51 C56 H56 119.3 .
C51 C57 H57A 109.5 .
C51 C57 H57B 109.5 .
H57A C57 H57B 109.5 .
C51 C57 H57C 109.5 .
H57A C57 H57C 109.5 .
H57B C57 H57C 109.5 .
C64 C61 C62 122.5(5) .
C64 C61 C63 117.6(5) .
C62 C61 C63 119.6(4) .
C64 C61 H61 5.9 .
C62 C61 H61 120.2 .
C63 C61 H61 120.3 .
C63 C62 C61 121.5(4) 2_656
C63 C62 H62 119.2 2_656
C61 C62 H62 119.2 .
C62 C63 C61 118.9(4) 2_656
C62 C63 H63 120.6 2_656
C61 C63 H63 120.6 .
C61 C64 H61 14.6 .
C61 C64 H64A 109.5 .
H61 C64 H64A 97.4 .
C61 C64 H64B 109.5 .
H61 C64 H64B 107.4 .
H64A C64 H64B 109.5 .
C61 C64 H64C 109.5 .
H61 C64 H64C 122.7 .
H64A C64 H64C 109.5 .
H64B C64 H64C 109.5 .
C1 N1 Si1 113.82(11) .
C1 N1 Zr 117.16(11) .
Si1 N1 Zr 128.89(8) .
C3 N2 Si2 112.57(12) .
C3 N2 Zr 117.75(11) .
Si2 N2 Zr 129.40(9) .
C9 N3 C5 119.03(16) .
C9 N3 Zr 123.97(12) .
C5 N3 Zr 116.88(12) .
C22 N4 Zr 167.54(16) .
C23 N5 C27 117.50(17) .
C23 N5 Zr 121.07(13) .
C27 N5 Zr 121.42(13) .
S O2 Zr 154.70(9) .
O4 S O3 117.26(9) .
O4 S O2 113.79(9) .
O3 S O2 113.31(8) .
O4 S C28 104.73(11) .
O3 S C28 103.89(10) .
O2 S C28 101.51(9) .
N1 Si1 C11 110.93(9) .
N1 Si1 C10 108.91(8) .
C11 Si1 C10 108.70(9) .
N1 Si1 C12 112.24(8) .
C11 Si1 C12 108.36(10) .
C10 Si1 C12 107.59(9) .
N2 Si2 C16 111.70(9) .
N2 Si2 C17 109.01(9) .
C16 Si2 C17 106.92(10) .
N2 Si2 C18 110.74(8) .
C16 Si2 C18 108.81(10) .
C17 Si2 C18 109.58(10) .
N2 Zr N1 93.78(6) .
N2 Zr N4 104.67(6) .
N1 Zr N4 108.58(6) .
N2 Zr O2 162.89(6) .
N1 Zr O2 93.08(5) .
N4 Zr O2 87.91(6) .
N2 Zr N3 85.17(6) .
N1 Zr N3 83.00(6) .
N4 Zr N3 163.89(6) .
O2 Zr N3 80.14(5) .
N2 Zr N5 88.43(6) .
N1 Zr N5 163.19(6) .
N4 Zr N5 86.87(6) .
O2 Zr N5 80.59(5) .
N3 Zr N5 80.58(5) .

loop_
_geom_bond_atom_site_label_1
_geom_bond_atom_site_label_2
_geom_bond_distance
_geom_bond_site_symmetry_2
C1 N1 1.477(2) .
C1 C2 1.550(2) .
C1 H1A 0.9900 .
C1 H1B 0.9900 .
C2 C5 1.515(3) .
C2 C4 1.535(2) .
C2 C3 1.551(2) .
C3 N2 1.488(2) .
C3 H3A 0.9900 .
C3 H3B 0.9900 .
C4 H4A 0.9800 .
C4 H4B 0.9800 .
C4 H4C 0.9800 .
C5 N3 1.353(2) .
C5 C6 1.390(3) .
C6 C7 1.384(3) .
C6 H6 0.9500 .
C7 C8 1.381(3) .
C7 H7 0.9500 .
C8 C9 1.379(3) .
C8 H8 0.9500 .
C9 N3 1.349(2) .
C9 H9 0.9500 .
C10 Si1 1.8663(19) .
C10 H10A 0.9800 .
C10 H10B 0.9800 .
C10 H10C 0.9800 .
C11 Si1 1.866(2) .
C11 H11A 0.9800 .
C11 H11B 0.9800 .
C11 H11C 0.9800 .
C12 C14 1.534(3) .
C12 C15 1.539(3) .
C12 C13 1.544(3) .
C12 Si1 1.908(2) .
C13 H13A 0.9800 .
C13 H13B 0.9800 .
C13 H13C 0.9800 .
C14 H14A 0.9800 .
C14 H14B 0.9800 .
C14 H14C 0.9800 .
C15 H15A 0.9800 .
C15 H15B 0.9800 .
C15 H15C 0.9800 .
C16 Si2 1.867(2) .
C16 H16A 0.9800 .
C16 H16B 0.9800 .
C16 H16C 0.9800 .
C17 Si2 1.873(2) .
C17 H17A 0.9800 .
C17 H17B 0.9800 .
C17 H17C 0.9800 .
C18 C20 1.533(3) .
C18 C19 1.533(3) .
C18 C21 1.537(3) .
C18 Si2 1.909(2) .
C19 H19A 0.9800 .
C19 H19B 0.9800 .
C19 H19C 0.9800 .
C20 H20A 0.9800 .
C20 H20B 0.9800 .
C20 H20C 0.9800 .
C21 H21A 0.9800 .
C21 H21B 0.9800 .
C21 H21C 0.9800 .
C22 N4 1.177(3) .
C22 O1 1.187(3) .
C23 N5 1.344(2) .
C23 C24 1.386(3) .
C23 H23 0.9500 .
C24 C25 1.380(3) .
C24 H24 0.9500 .
C25 C26 1.387(3) .
C25 H25 0.9500 .
C26 C27 1.376(3) .
C26 H26 0.9500 .
C27 N5 1.350(3) .
C27 H27 0.9500 .
C28 F2 1.323(3) .
C28 F1 1.330(3) .
C28 F3 1.333(2) .
C28 S 1.822(2) .
C51 C56 1.368(4) .
C51 C52 1.421(4) .
C51 C57 1.497(4) .
C52 C53 1.382(3) .
C52 H52 0.9500 .
C53 C54 1.378(4) .
C53 H53 0.9500 .
C54 C55 1.377(4) .
C54 H54 0.9500 .
C55 C56 1.351(4) .
C55 H55 0.9500 .
C56 H56 0.9500 .
C57 H57A 0.9800 .
C57 H57B 0.9800 .
C57 H57C 0.9800 .
C61 C64 1.319(7) .
C61 C62 1.370(5) .
C61 C63 1.384(5) .
C61 H61 0.9500 .
C62 C63 1.320(6) 2_656
C62 H62 0.9500 .
C63 C62 1.320(6) 2_656
C63 H63 0.9500 .
C64 H61 0.3870 .
C64 H64A 0.9800 .
C64 H64B 0.9800 .
C64 H64C 0.9800 .
N1 Si1 1.7469(16) .
N1 Zr 2.0453(15) .
N2 Si2 1.7579(16) .
N2 Zr 2.0353(16) .
N3 Zr 2.3480(15) .
N4 Zr 2.1212(16) .
N5 Zr 2.4312(16) .
O2 S 1.4707(14) .
O2 Zr 2.2573(13) .
O3 S 1.4309(15) .
O4 S 1.4244(16) .

loop_
_geom_torsion_atom_site_label_1
_geom_torsion_atom_site_label_2
_geom_torsion_atom_site_label_3
_geom_torsion_atom_site_label_4
_geom_torsion
_geom_torsion_site_symmetry_4
N1 C1 C2 C5 58.8(2) .
N1 C1 C2 C4 179.93(15) .
N1 C1 C2 C3 -65.4(2) .
C5 C2 C3 N2 -71.54(19) .
C4 C2 C3 N2 168.07(15) .
C1 C2 C3 N2 53.4(2) .
C4 C2 C5 N3 177.05(15) .
C1 C2 C5 N3 -65.42(19) .
C3 C2 C5 N3 60.38(19) .
C4 C2 C5 C6 -2.1(2) .
C1 C2 C5 C6 115.46(19) .
C3 C2 C5 C6 -118.75(19) .
N3 C5 C6 C7 0.3(3) .
C2 C5 C6 C7 179.41(17) .
C5 C6 C7 C8 -0.3(3) .
C6 C7 C8 C9 0.1(3) .
C7 C8 C9 N3 0.0(3) .
N5 C23 C24 C25 0.3(3) .
C23 C24 C25 C26 1.2(3) .
C24 C25 C26 C27 -1.1(3) .
C25 C26 C27 N5 -0.6(3) .
C56 C51 C52 C53 1.8(4) .
C57 C51 C52 C53 -175.2(3) .
C51 C52 C53 C54 0.0(4) .
C52 C53 C54 C55 -1.8(4) .
C53 C54 C55 C56 1.7(5) .
C54 C55 C56 C51 0.1(5) .
C52 C51 C56 C55 -1.9(4) .
C57 C51 C56 C55 175.1(3) .
C64 C61 C62 C63 -173.9(4) 2_656
C63 C61 C62 C63 -0.2(6) 2_656
C64 C61 C63 C62 174.2(4) 2_656
C62 C61 C63 C62 0.2(5) 2_656
C2 C1 N1 Si1 -163.05(12) .
C2 C1 N1 Zr 13.1(2) .
C2 C3 N2 Si2 -168.02(13) .
C2 C3 N2 Zr 6.4(2) .
C8 C9 N3 C5 0.0(3) .
C8 C9 N3 Zr 175.95(14) .
C6 C5 N3 C9 -0.2(3) .
C2 C5 N3 C9 -179.36(15) .
C6 C5 N3 Zr -176.40(13) .
C2 C5 N3 Zr 4.45(19) .
O1 C22 N4 Zr -91(18) .
C24 C23 N5 C27 -2.0(3) .
C24 C23 N5 Zr 176.51(15) .
C26 C27 N5 C23 2.2(3) .
C26 C27 N5 Zr -176.35(15) .
Zr O2 S O4 92.0(2) .
Zr O2 S O3 -45.3(2) .
Zr O2 S C28 -156.0(2) .
F2 C28 S O4 172.90(15) .
F1 C28 S O4 52.11(18) .
F3 C28 S O4 -67.65(18) .
F2 C28 S O3 -63.53(17) .
F1 C28 S O3 175.68(15) .
F3 C28 S O3 55.92(18) .
F2 C28 S O2 54.27(17) .
F1 C28 S O2 -66.52(17) .
F3 C28 S O2 173.72(16) .
C1 N1 Si1 C11 71.21(15) .
Zr N1 Si1 C11 -104.39(12) .
C1 N1 Si1 C10 -169.20(13) .
Zr N1 Si1 C10 15.20(14) .
C1 N1 Si1 C12 -50.18(15) .
Zr N1 Si1 C12 134.23(11) .
C14 C12 Si1 N1 78.32(16) .
C15 C12 Si1 N1 -44.67(17) .
C13 C12 Si1 N1 -162.95(14) .
C14 C12 Si1 C11 -44.53(16) .
C15 C12 Si1 C11 -167.52(14) .
C13 C12 Si1 C11 74.21(17) .
C14 C12 Si1 C10 -161.88(14) .
C15 C12 Si1 C10 75.12(16) .
C13 C12 Si1 C10 -43.15(17) .
C3 N2 Si2 C16 -154.17(13) .
Zr N2 Si2 C16 32.17(14) .
C3 N2 Si2 C17 -36.24(15) .
Zr N2 Si2 C17 150.09(12) .
C3 N2 Si2 C18 84.38(14) .
Zr N2 Si2 C18 -89.28(13) .
C20 C18 Si2 N2 -50.37(17) .
C19 C18 Si2 N2 69.34(17) .
C21 C18 Si2 N2 -170.10(15) .
C20 C18 Si2 C16 -173.50(15) .
C19 C18 Si2 C16 -53.79(17) .
C21 C18 Si2 C16 66.77(18) .
C20 C18 Si2 C17 69.91(17) .
C19 C18 Si2 C17 -170.37(15) .
C21 C18 Si2 C17 -49.82(19) .
C3 N2 Zr N1 -43.57(13) .
Si2 N2 Zr N1 129.81(11) .
C3 N2 Zr N4 -153.90(13) .
Si2 N2 Zr N4 19.49(12) .
C3 N2 Zr O2 69.9(2) .
Si2 N2 Zr O2 -116.74(18) .
C3 N2 Zr N3 39.07(13) .
Si2 N2 Zr N3 -147.55(11) .
C3 N2 Zr N5 119.74(13) .
Si2 N2 Zr N5 -66.87(11) .
C1 N1 Zr N2 33.30(13) .
Si1 N1 Zr N2 -151.23(11) .
C1 N1 Zr N4 140.15(12) .
Si1 N1 Zr N4 -44.38(12) .
C1 N1 Zr O2 -131.02(12) .
Si1 N1 Zr O2 44.45(11) .
C1 N1 Zr N3 -51.36(12) .
Si1 N1 Zr N3 124.11(11) .
C1 N1 Zr N5 -63.8(2) .
Si1 N1 Zr N5 111.63(19) .
C22 N4 Zr N2 75.9(8) .
C22 N4 Zr N1 -23.3(8) .
C22 N4 Zr O2 -115.9(8) .
C22 N4 Zr N3 -157.8(7) .
C22 N4 Zr N5 163.4(8) .
S O2 Zr N2 63.0(3) .
S O2 Zr N1 176.6(2) .
S O2 Zr N4 -74.9(2) .
S O2 Zr N3 94.2(2) .
S O2 Zr N5 12.2(2) .
C9 N3 Zr N2 135.30(14) .
C5 N3 Zr N2 -48.71(13) .
C9 N3 Zr N1 -130.28(14) .
C5 N3 Zr N1 45.71(12) .
C9 N3 Zr N4 6.8(3) .
C5 N3 Zr N4 -177.25(19) .
C9 N3 Zr O2 -35.90(14) .
C5 N3 Zr O2 140.08(13) .
C9 N3 Zr N5 46.09(14) .
C5 N3 Zr N5 -137.92(13) .
C23 N5 Zr N2 138.94(15) .
C27 N5 Zr N2 -42.59(15) .
C23 N5 Zr N1 -123.1(2) .
C27 N5 Zr N1 55.3(3) .
C23 N5 Zr N4 34.16(15) .
C27 N5 Zr N4 -147.38(15) .
C23 N5 Zr O2 -54.24(15) .
C27 N5 Zr O2 124.23(15) .
C23 N5 Zr N3 -135.70(15) .
C27 N5 Zr N3 42.77(14) .
